data_1515324
loop_
_publ_author_name
'Aldemir, M\"uge'
'Heinemann, Frank W.'
'Kisch, Horst'

_publ_section_title
;
 Photochemical synthesis of N-adamantylhomoallylamines through addition of
 cyclic olefins to imines catalyzed by alumina grafted cadmium sulfide.
;
_journal_issue 6
_journal_name_full
'Photochemical &amp; photobiological sciences : Official journal of the European Photochemistry Association and the European Society for Photobiology'
_journal_page_first 908
_journal_page_last 913
_journal_paper_doi 10.1039/c1pp05298e
_journal_volume 11
_journal_year 2012
_chemical_formula_moiety 'C17 H20 Br N'
_chemical_formula_sum 'C17 H20 Br N'
_chemical_formula_weight 318.25
_chemical_name_systematic
;
?
;
_space_group_IT_number 15
_symmetry_cell_setting monoclinic
_symmetry_space_group_name_Hall '-C 2yc'
_symmetry_space_group_name_H-M 'C 1 2/c 1'
_atom_sites_solution_hydrogens difmap
_atom_sites_solution_primary direct
_atom_sites_solution_secondary difmap
_audit_creation_method SHELXL-97
_cell_angle_alpha 90.00
_cell_angle_beta 108.150(8)
_cell_angle_gamma 90.00
_cell_formula_units_Z 8
_cell_length_a 27.680(3)
_cell_length_b 6.5071(3)
_cell_length_c 16.548(2)
_cell_measurement_reflns_used 127
_cell_measurement_temperature 100(2)
_cell_measurement_theta_max 20.00
_cell_measurement_theta_min 6.00
_cell_volume 2832.3(5)
_computing_cell_refinement 'EVALCCD (Bruker-Nonius, 2002)'
_computing_data_collection 'COLLECT (Bruker-Nonius, 2002)'
_computing_data_reduction 'EVALCCD (Bruker-Nonius, 2002)'
_computing_molecular_graphics 'SHELXTL 6.12 (Bruker AXS, 2002)'
_computing_publication_material 'SHELXTL 6.12 (Bruker AXS, 2002)'
_computing_structure_refinement 'SHELXTL 6.12 (Bruker AXS, 2002)'
_computing_structure_solution 'SHELXTL 6.12 (Bruker AXS, 2002)'
_diffrn_ambient_temperature 100(2)
_diffrn_detector_area_resol_mean 9
_diffrn_measured_fraction_theta_full 0.997
_diffrn_measured_fraction_theta_max 0.997
_diffrn_measurement_device_type 'Nonius KappaCCD'
_diffrn_measurement_method
;
\f- and \w-rotations with 2.00 \% and 60 sec per frame
;
_diffrn_radiation_monochromator graphite
_diffrn_radiation_source 'fine-focus sealed tube'
_diffrn_radiation_type MoK\a
_diffrn_radiation_wavelength 0.71073
_diffrn_reflns_av_R_equivalents 0.0396
_diffrn_reflns_av_sigmaI/netI 0.0302
_diffrn_reflns_limit_h_max 36
_diffrn_reflns_limit_h_min -37
_diffrn_reflns_limit_k_max 8
_diffrn_reflns_limit_k_min -8
_diffrn_reflns_limit_l_max 22
_diffrn_reflns_limit_l_min -22
_diffrn_reflns_number 25383
_diffrn_reflns_theta_full 28.69
_diffrn_reflns_theta_max 28.69
_diffrn_reflns_theta_min 3.87
_exptl_absorpt_coefficient_mu 2.889
_exptl_absorpt_correction_T_max 1.000
_exptl_absorpt_correction_T_min 0.771
_exptl_absorpt_correction_type multi-scan
_exptl_absorpt_process_details 'SADABS, Bruker-Nonius, 2002'
_exptl_crystal_colour colorless
_exptl_crystal_density_diffrn 1.493
_exptl_crystal_density_method 'not measured'
_exptl_crystal_description prism
_exptl_crystal_F_000 1312
_exptl_crystal_size_max 0.26
_exptl_crystal_size_mid 0.21
_exptl_crystal_size_min 0.13
_refine_diff_density_max 0.377
_refine_diff_density_min -0.357
_refine_diff_density_rms 0.074
_refine_ls_extinction_method none
_refine_ls_goodness_of_fit_ref 1.072
_refine_ls_hydrogen_treatment refxyz
_refine_ls_matrix_type full
_refine_ls_number_parameters 232
_refine_ls_number_reflns 3650
_refine_ls_number_restraints 0
_refine_ls_restrained_S_all 1.072
_refine_ls_R_factor_all 0.0431
_refine_ls_R_factor_gt 0.0268
_refine_ls_shift/su_max 0.001
_refine_ls_shift/su_mean 0.000
_refine_ls_structure_factor_coef Fsqd
_refine_ls_weighting_details 'calc w=1/[\s^2^(Fo^2^)+(0.0179P)^2^+5.2381P] where P=(Fo^2^+2Fc^2^)/3'
_refine_ls_weighting_scheme calc
_refine_ls_wR_factor_gt 0.0530
_refine_ls_wR_factor_ref 0.0570
_reflns_number_gt 2937
_reflns_number_total 3650
_reflns_threshold_expression >2sigma(I)
_cod_data_source_file c1pp05298e.txt
_cod_data_source_block ma0402
_cod_original_sg_symbol_Hall -C2yc
_cod_original_sg_symbol_H-M C2/c
_cod_database_code 1515324

loop_
_symmetry_equiv_pos_as_xyz
'x, y, z'
'-x, y, -z+1/2'
'x+1/2, y+1/2, z'
'-x+1/2, y+1/2, -z+1/2'
'-x, -y, -z'
'x, -y, z-1/2'
'-x+1/2, -y+1/2, -z'
'x+1/2, -y+1/2, z-1/2'

loop_
_atom_site_label
_atom_site_type_symbol
_atom_site_fract_x
_atom_site_fract_y
_atom_site_fract_z
_atom_site_U_iso_or_equiv
_atom_site_adp_type
_atom_site_occupancy
_atom_site_symmetry_multiplicity
_atom_site_calc_flag
Br1 Br 0.636126(7) 0.53829(3) 0.541934(12) 0.01856(6) Uani 1 1 d
N1 N 0.42120(6) 0.8943(2) 0.62540(10) 0.0141(3) Uani 1 1 d
C1 C 0.37463(6) 0.9260(3) 0.64959(11) 0.0122(4) Uani 1 1 d
C2 C 0.38264(7) 1.1259(3) 0.70183(13) 0.0150(4) Uani 1 1 d
C3 C 0.33420(7) 1.1815(3) 0.72339(12) 0.0154(4) Uani 1 1 d
C4 C 0.29049(7) 1.2122(3) 0.64070(12) 0.0165(4) Uani 1 1 d
C5 C 0.28159(7) 1.0126(3) 0.58885(12) 0.0153(4) Uani 1 1 d
C6 C 0.32995(7) 0.9561(3) 0.56729(11) 0.0141(3) Uani 1 1 d
C7 C 0.36104(7) 0.7524(3) 0.70156(12) 0.0127(4) Uani 1 1 d
C8 C 0.31247(7) 0.8082(3) 0.72312(12) 0.0152(4) Uani 1 1 d
C9 C 0.26841(7) 0.8388(3) 0.64077(13) 0.0168(4) Uani 1 1 d
C10 C 0.32101(7) 1.0070(3) 0.77553(12) 0.0169(4) Uani 1 1 d
C11 C 0.44573(7) 0.7269(3) 0.64427(11) 0.0133(4) Uani 1 1 d
C12 C 0.49206(7) 0.6860(3) 0.62068(11) 0.0133(4) Uani 1 1 d
C13 C 0.51578(7) 0.8407(3) 0.58832(11) 0.0137(4) Uani 1 1 d
C14 C 0.55824(7) 0.7982(3) 0.56337(12) 0.0143(4) Uani 1 1 d
C15 C 0.57704(7) 0.5985(3) 0.57241(11) 0.0137(4) Uani 1 1 d
C16 C 0.55438(7) 0.4423(3) 0.60458(11) 0.0149(4) Uani 1 1 d
C17 C 0.51179(7) 0.4874(3) 0.62873(11) 0.0148(4) Uani 1 1 d
H2A H 0.4109(9) 1.103(4) 0.7534(15) 0.030 Uiso 1 1 d
H2B H 0.3910(9) 1.243(4) 0.6680(15) 0.030 Uiso 1 1 d
H3 H 0.3402(9) 1.306(4) 0.7557(15) 0.030 Uiso 1 1 d
H4A H 0.2588(9) 1.249(4) 0.6532(14) 0.030 Uiso 1 1 d
H4B H 0.2973(9) 1.325(4) 0.6044(15) 0.030 Uiso 1 1 d
H5 H 0.2542(9) 1.034(4) 0.5378(15) 0.030 Uiso 1 1 d
H6A H 0.3228(9) 0.827(4) 0.5340(15) 0.030 Uiso 1 1 d
H6B H 0.3372(9) 1.060(4) 0.5345(15) 0.030 Uiso 1 1 d
H7A H 0.3554(9) 0.629(4) 0.6690(15) 0.030 Uiso 1 1 d
H7B H 0.3916(9) 0.729(4) 0.7568(15) 0.030 Uiso 1 1 d
H8 H 0.3033(9) 0.697(4) 0.7582(15) 0.030 Uiso 1 1 d
H9A H 0.2381(9) 0.874(4) 0.6551(14) 0.030 Uiso 1 1 d
H9B H 0.2627(9) 0.711(4) 0.6053(15) 0.030 Uiso 1 1 d
H10A H 0.2893(9) 1.044(4) 0.7880(14) 0.030 Uiso 1 1 d
H10B H 0.3503(9) 0.991(4) 0.8325(15) 0.030 Uiso 1 1 d
H11 H 0.4362(9) 0.621(4) 0.6753(15) 0.030 Uiso 1 1 d
H13 H 0.5023(9) 0.977(4) 0.5828(15) 0.030 Uiso 1 1 d
H14 H 0.5739(9) 0.900(4) 0.5388(15) 0.030 Uiso 1 1 d
H16 H 0.5685(9) 0.312(4) 0.6100(15) 0.030 Uiso 1 1 d
H17 H 0.4956(9) 0.380(4) 0.6504(15) 0.030 Uiso 1 1 d

loop_
_atom_site_aniso_label
_atom_site_aniso_U_11
_atom_site_aniso_U_22
_atom_site_aniso_U_33
_atom_site_aniso_U_23
_atom_site_aniso_U_13
_atom_site_aniso_U_12
Br1 0.01439(9) 0.02161(10) 0.02174(10) -0.00076(9) 0.00860(7) 0.00450(8)
N1 0.0116(7) 0.0165(8) 0.0148(8) -0.0006(6) 0.0050(6) 0.0009(6)
C1 0.0114(8) 0.0125(10) 0.0133(9) 0.0009(7) 0.0049(7) 0.0012(7)
C2 0.0143(9) 0.0114(9) 0.0190(10) -0.0015(8) 0.0047(8) -0.0003(7)
C3 0.0170(9) 0.0110(9) 0.0181(10) -0.0026(8) 0.0055(7) 0.0014(7)
C4 0.0164(9) 0.0141(9) 0.0209(10) 0.0026(8) 0.0084(8) 0.0045(8)
C5 0.0125(8) 0.0165(10) 0.0149(9) 0.0014(7) 0.0015(7) 0.0025(7)
C6 0.0155(8) 0.0143(9) 0.0123(8) 0.0025(8) 0.0041(7) 0.0020(8)
C7 0.0123(9) 0.0109(9) 0.0150(9) 0.0012(7) 0.0044(7) 0.0015(7)
C8 0.0156(9) 0.0127(9) 0.0198(10) 0.0051(8) 0.0092(8) 0.0033(7)
C9 0.0126(9) 0.0150(10) 0.0232(10) 0.0006(8) 0.0060(8) 0.0008(8)
C10 0.0155(9) 0.0205(11) 0.0161(9) 0.0017(7) 0.0070(7) 0.0049(8)
C11 0.0140(8) 0.0140(9) 0.0116(9) -0.0007(7) 0.0036(7) -0.0007(7)
C12 0.0117(8) 0.0161(9) 0.0102(8) -0.0018(7) 0.0005(7) 0.0001(7)
C13 0.0132(8) 0.0136(9) 0.0120(9) -0.0006(7) 0.0006(7) 0.0024(7)
C14 0.0122(8) 0.0157(9) 0.0131(9) 0.0016(7) 0.0012(7) -0.0001(7)
C15 0.0108(8) 0.0189(9) 0.0110(9) -0.0040(7) 0.0029(7) 0.0028(7)
C16 0.0151(8) 0.0137(9) 0.0140(9) -0.0011(8) 0.0018(7) 0.0033(8)
C17 0.0157(8) 0.0138(10) 0.0138(9) 0.0007(7) 0.0030(7) -0.0006(7)

loop_
_atom_type_symbol
_atom_type_description
_atom_type_scat_dispersion_real
_atom_type_scat_dispersion_imag
_atom_type_scat_source
C C 0.0033 0.0016 'International Tables Vol C Tables 4.2.6.8 and 6.1.1.4'
H H 0.0000 0.0000 'International Tables Vol C Tables 4.2.6.8 and 6.1.1.4'
N N 0.0061 0.0033 'International Tables Vol C Tables 4.2.6.8 and 6.1.1.4'
Br Br -0.2901 2.4595 'International Tables Vol C Tables 4.2.6.8 and 6.1.1.4'

loop_
_geom_angle_atom_site_label_1
_geom_angle_atom_site_label_2
_geom_angle_atom_site_label_3
_geom_angle
C11 N1 C1 119.84(16)
N1 C1 C7 115.80(14)
N1 C1 C2 106.54(14)
C7 C1 C2 108.94(15)
N1 C1 C6 107.81(14)
C7 C1 C6 108.62(15)
C2 C1 C6 108.96(15)
C3 C2 C1 110.26(15)
C3 C2 H2A 110.8(14)
C1 C2 H2A 107.2(14)
C3 C2 H2B 108.6(13)
C1 C2 H2B 110.0(13)
H2A C2 H2B 110.0(19)
C4 C3 C2 109.12(16)
C4 C3 C10 109.78(16)
C2 C3 C10 109.53(15)
C4 C3 H3 109.8(14)
C2 C3 H3 108.6(14)
C10 C3 H3 110.0(14)
C3 C4 C5 109.49(15)
C3 C4 H4A 110.4(13)
C5 C4 H4A 108.8(14)
C3 C4 H4B 112.8(13)
C5 C4 H4B 108.2(13)
H4A C4 H4B 107.0(19)
C9 C5 C6 109.33(15)
C9 C5 C4 109.66(15)
C6 C5 C4 109.49(16)
C9 C5 H5 109.9(14)
C6 C5 H5 109.8(14)
C4 C5 H5 108.7(14)
C5 C6 C1 110.07(14)
C5 C6 H6A 107.2(13)
C1 C6 H6A 110.5(13)
C5 C6 H6B 108.9(14)
C1 C6 H6B 110.4(15)
H6A C6 H6B 109.6(19)
C1 C7 C8 109.92(15)
C1 C7 H7A 109.3(14)
C8 C7 H7A 109.1(14)
C1 C7 H7B 108.9(13)
C8 C7 H7B 111.0(13)
H7A C7 H7B 108.5(19)
C9 C8 C10 109.44(15)
C9 C8 C7 109.60(15)
C10 C8 C7 109.77(15)
C9 C8 H8 109.3(13)
C10 C8 H8 107.5(13)
C7 C8 H8 111.1(13)
C5 C9 C8 109.39(15)
C5 C9 H9A 109.8(14)
C8 C9 H9A 108.9(14)
C5 C9 H9B 107.8(13)
C8 C9 H9B 110.5(13)
H9A C9 H9B 110.3(19)
C8 C10 C3 109.09(15)
C8 C10 H10A 109.3(14)
C3 C10 H10A 108.6(14)
C8 C10 H10B 111.5(13)
C3 C10 H10B 109.2(13)
H10A C10 H10B 109.1(18)
N1 C11 C12 122.12(17)
N1 C11 H11 122.7(14)
C12 C11 H11 115.2(14)
C17 C12 C13 119.23(17)
C17 C12 C11 119.27(17)
C13 C12 C11 121.48(17)
C14 C13 C12 120.83(17)
C14 C13 H13 119.9(14)
C12 C13 H13 119.2(14)
C13 C14 C15 118.50(17)
C13 C14 H14 122.0(14)
C15 C14 H14 119.4(14)
C16 C15 C14 121.87(17)
C16 C15 Br1 118.82(14)
C14 C15 Br1 119.30(14)
C15 C16 C17 118.84(18)
C15 C16 H16 118.7(14)
C17 C16 H16 122.5(14)
C16 C17 C12 120.73(18)
C16 C17 H17 119.4(14)
C12 C17 H17 119.8(14)

loop_
_geom_bond_atom_site_label_1
_geom_bond_atom_site_label_2
_geom_bond_distance
Br1 C15 1.8964(17)
N1 C11 1.270(2)
N1 C1 1.479(2)
C1 C7 1.536(2)
C1 C2 1.539(3)
C1 C6 1.540(2)
C2 C3 1.534(3)
C2 H2A 0.97(2)
C2 H2B 1.01(2)
C3 C4 1.531(3)
C3 C10 1.537(3)
C3 H3 0.96(2)
C4 C5 1.534(3)
C4 H4A 0.99(2)
C4 H4B 1.00(2)
C5 C9 1.532(3)
C5 C6 1.534(2)
C5 H5 0.95(2)
C6 H6A 0.99(2)
C6 H6B 0.93(2)
C7 C8 1.538(2)
C7 H7A 0.96(3)
C7 H7B 1.05(2)
C8 C9 1.533(3)
C8 C10 1.534(3)
C8 H8 1.01(2)
C9 H9A 0.97(2)
C9 H9B 1.00(2)
C10 H10A 0.99(2)
C10 H10B 1.04(2)
C11 C12 1.476(2)
C11 H11 0.95(2)
C12 C17 1.393(3)
C12 C13 1.397(3)
C13 C14 1.389(3)
C13 H13 0.95(2)
C14 C15 1.391(3)
C14 H14 0.95(2)
C15 C16 1.385(3)
C16 C17 1.389(3)
C16 H16 0.93(3)
C17 H17 0.96(2)

loop_
_geom_torsion_atom_site_label_1
_geom_torsion_atom_site_label_2
_geom_torsion_atom_site_label_3
_geom_torsion_atom_site_label_4
_geom_torsion
C11 N1 C1 C7 3.3(2)
C11 N1 C1 C2 124.63(18)
C11 N1 C1 C6 -118.54(18)
N1 C1 C2 C3 175.15(15)
C7 C1 C2 C3 -59.3(2)
C6 C1 C2 C3 59.08(19)
C1 C2 C3 C4 -60.2(2)
C1 C2 C3 C10 60.0(2)
C2 C3 C4 C5 60.5(2)
C10 C3 C4 C5 -59.57(19)
C3 C4 C5 C9 59.53(19)
C3 C4 C5 C6 -60.42(19)
C9 C5 C6 C1 -60.4(2)
C4 C5 C6 C1 59.7(2)
N1 C1 C6 C5 -173.95(15)
C7 C1 C6 C5 59.9(2)
C2 C1 C6 C5 -58.7(2)
N1 C1 C7 C8 179.11(15)
C2 C1 C7 C8 59.09(19)
C6 C1 C7 C8 -59.47(19)
C1 C7 C8 C9 60.1(2)
C1 C7 C8 C10 -60.2(2)
C6 C5 C9 C8 60.0(2)
C4 C5 C9 C8 -60.02(19)
C10 C8 C9 C5 60.52(19)
C7 C8 C9 C5 -59.9(2)
C9 C8 C10 C3 -60.31(19)
C7 C8 C10 C3 60.02(19)
C4 C3 C10 C8 59.96(19)
C2 C3 C10 C8 -59.8(2)
C1 N1 C11 C12 179.16(16)
N1 C11 C12 C17 -168.05(18)
N1 C11 C12 C13 10.2(3)
C17 C12 C13 C14 0.7(3)
C11 C12 C13 C14 -177.54(17)
C12 C13 C14 C15 -0.8(3)
C13 C14 C15 C16 0.6(3)
C13 C14 C15 Br1 -178.17(13)
C14 C15 C16 C17 -0.3(3)
Br1 C15 C16 C17 178.54(13)
C15 C16 C17 C12 0.1(3)
C13 C12 C17 C16 -0.3(3)
C11 C12 C17 C16 177.96(17)
